data_7048177
loop_
_publ_author_name
'Yin, Cheng-Ling'
'Hu, Zhao-Bo'
'Long, Qiao-Qiao'
'Wang, Hui-Sheng'
'Li, Jing'
'Song, You'
'Zhang, Zai-Chao'
'Zhang, Yi-Quan'
'Pan, Zhi-Quan'

_publ_section_title
;
 Single molecule magnet behaviors of Zn<sub>4</sub>Ln<sub>2</sub> (Ln =
 Dy<sup>III</sup>, Tb<sup>III</sup>) complexes with multidentate organic
 ligands formed by absorption of CO<sub>2</sub> in air through in situ
 reactions.
;
_journal_issue 2
_journal_name_full 'Dalton transactions (Cambridge, England : 2003)'
_journal_page_first 512
_journal_page_last 522
_journal_paper_doi 10.1039/c8dt03849j
_journal_volume 48
_journal_year 2019
_chemical_formula_sum 'C82 H94 Cl2 Dy2 N18 O22 Zn4'
_chemical_formula_weight 2341.13
_space_group_crystal_system monoclinic
_space_group_IT_number 14
_space_group_name_Hall '-P 2yn'
_space_group_name_H-M_alt 'P 1 21/n 1'
_symmetry_space_group_name_Hall '-P 2yn'
_symmetry_space_group_name_H-M 'P 1 21/n 1'
_atom_sites_solution_hydrogens mixed
_audit_creation_method SHELXL-2014/7
_audit_update_record
;
2018-07-01 deposited with the CCDC.
2018-11-20 downloaded from the CCDC.
;
_cell_angle_alpha 90
_cell_angle_beta 101.876(3)
_cell_angle_gamma 90
_cell_formula_units_Z 2
_cell_length_a 15.585(2)
_cell_length_b 14.9255(19)
_cell_length_c 22.836(3)
_cell_measurement_reflns_used 4850
_cell_measurement_temperature 296(2)
_cell_measurement_theta_max 22.8167
_cell_measurement_theta_min 2.2308
_cell_volume 5198.3(12)
_computing_cell_refinement 'Bruker SMART'
_computing_data_collection 'Bruker SMART'
_computing_data_reduction 'Bruker SAINT'
_computing_molecular_graphics 'Bruker SHELXTL'
_computing_publication_material 'Bruker SHELXTL'
_computing_structure_refinement 'SHELXL-2014/7 (Sheldrick, 2014)'
_computing_structure_solution 'SHELXS-97 (Sheldrick, 1990)'
_diffrn_ambient_temperature 296(2)
_diffrn_measured_fraction_theta_full 0.990
_diffrn_measured_fraction_theta_max 0.982
_diffrn_measurement_device_type 'PHOTON 100 CMOS detector'
_diffrn_measurement_method 'omega scan'
_diffrn_radiation_type MoK\a
_diffrn_radiation_wavelength 0.71073
_diffrn_reflns_av_R_equivalents 0.0866
_diffrn_reflns_av_unetI/netI 0.1194
_diffrn_reflns_Laue_measured_fraction_full 0.990
_diffrn_reflns_Laue_measured_fraction_max 0.982
_diffrn_reflns_limit_h_max 18
_diffrn_reflns_limit_h_min -18
_diffrn_reflns_limit_k_max 17
_diffrn_reflns_limit_k_min -12
_diffrn_reflns_limit_l_max 27
_diffrn_reflns_limit_l_min -25
_diffrn_reflns_number 27463
_diffrn_reflns_point_group_measured_fraction_full 0.990
_diffrn_reflns_point_group_measured_fraction_max 0.982
_diffrn_reflns_theta_full 25.242
_diffrn_reflns_theta_max 25.406
_diffrn_reflns_theta_min 1.994
_diffrn_source 'sealed tube'
_exptl_absorpt_coefficient_mu 2.449
_exptl_absorpt_correction_T_max 0.7452
_exptl_absorpt_correction_T_min 0.6063
_exptl_absorpt_correction_type multi-scan
_exptl_absorpt_process_details 'SADABS (Bruker, 2014)'
_exptl_crystal_colour colorless
_exptl_crystal_density_diffrn 1.496
_exptl_crystal_description block
_exptl_crystal_F_000 2348
_exptl_crystal_size_max 0.36
_exptl_crystal_size_mid 0.21
_exptl_crystal_size_min 0.19
_refine_diff_density_max 2.624
_refine_diff_density_min -1.815
_refine_diff_density_rms 0.198
_refine_ls_extinction_method none
_refine_ls_goodness_of_fit_ref 1.099
_refine_ls_hydrogen_treatment constr
_refine_ls_matrix_type full
_refine_ls_number_parameters 600
_refine_ls_number_reflns 9394
_refine_ls_number_restraints 51
_refine_ls_restrained_S_all 1.110
_refine_ls_R_factor_all 0.1900
_refine_ls_R_factor_gt 0.0932
_refine_ls_shift/su_max 0.000
_refine_ls_shift/su_mean 0.000
_refine_ls_structure_factor_coef Fsqd
_refine_ls_weighting_details 'w=1/[\s^2^(Fo^2^)+(0.0000P)^2^+113.4660P] where P=(Fo^2^+2Fc^2^)/3'
_refine_ls_weighting_scheme calc
_refine_ls_wR_factor_gt 0.1901
_refine_ls_wR_factor_ref 0.2099
_reflns_Friedel_coverage 0.000
_reflns_number_gt 4828
_reflns_number_total 9394
_reflns_threshold_expression 'I > 2\s(I)'
_cod_data_source_file c8dt03849j2.cif
_cod_data_source_block complex_1
_cod_depositor_comments 'Adding full bibliography for 7048176--7048178.cif.'
_cod_database_code 7048177
_shelx_shelxl_version_number 2014/7
_shelx_space_group_comment
;
The symmetry employed for this shelxl refinement is uniquely defined
by the following loop, which should always be used as a source of
symmetry information in preference to the above space-group names.
They are only intended as comments.
;

loop_
_space_group_symop_operation_xyz
'x, y, z'
'-x+1/2, y+1/2, -z+1/2'
'-x, -y, -z'
'x-1/2, -y-1/2, z-1/2'

loop_
_atom_site_label
_atom_site_type_symbol
_atom_site_fract_x
_atom_site_fract_y
_atom_site_fract_z
_atom_site_U_iso_or_equiv
_atom_site_adp_type
_atom_site_occupancy
_atom_site_site_symmetry_order
_atom_site_calc_flag
_atom_site_refinement_flags_posn
_atom_site_refinement_flags_adp
_atom_site_refinement_flags_occupancy
_atom_site_disorder_assembly
_atom_site_disorder_group
Dy1 Dy 0.53788(5) 0.21250(5) 0.12543(3) 0.0441(2) Uani 1 1 d . . . . .
Zn1 Zn 0.53348(13) 0.13663(13) 0.26375(7) 0.0532(5) Uani 1 1 d . . . . .
Zn2 Zn 0.57384(12) 0.28310(13) -0.01321(6) 0.0530(5) Uani 1 1 d . . . . .
O1 O 0.4630(6) 0.2214(7) 0.2034(4) 0.051(3) Uani 1 1 d . . . . .
O2 O 0.6231(7) 0.1596(7) 0.2125(4) 0.051(3) Uani 1 1 d . . . . .
O3 O 0.4652(7) 0.3656(7) 0.1395(5) 0.060(3) Uani 1 1 d . . . . .
O4 O 0.6881(6) 0.1339(7) 0.1227(4) 0.054(3) Uani 1 1 d . . . . .
O5 O 0.5199(6) 0.1810(6) 0.0249(3) 0.045(3) Uani 1 1 d . . . . .
O6 O 0.6222(7) 0.3048(7) 0.0772(4) 0.056(3) Uani 1 1 d . . . . .
O7 O 0.3788(6) 0.2095(7) 0.0663(4) 0.048(2) Uani 1 1 d . . . . .
O8 O 0.6444(7) 0.3418(7) 0.1903(4) 0.057(3) Uani 1 1 d . . . . .
O9 O 0.4992(7) 0.0186(7) 0.2266(4) 0.052(3) Uani 1 1 d . . . . .
O10 O 0.4906(6) 0.0671(7) 0.1318(4) 0.046(2) Uani 1 1 d . . . . .
N1 N 0.3208(10) 0.1475(13) 0.2718(7) 0.092(5) Uani 1 1 d . . . . .
H1A H 0.3298 0.1446 0.2346 0.111 Uiso 1 1 d R U . . .
N2 N 0.4592(10) 0.1587(11) 0.3293(6) 0.074(4) Uani 1 1 d . . . . .
N3 N 0.6367(11) 0.1494(9) 0.3359(5) 0.063(4) Uani 1 1 d . . . . .
N4 N 0.5679(8) 0.1958(9) -0.0930(5) 0.056(4) Uani 1 1 d . . . . .
N5 N 0.6942(9) 0.3012(10) -0.0253(5) 0.070(4) Uani 1 1 d . . . . .
N6 N 0.5068(8) 0.0786(8) -0.1528(4) 0.049(3) Uani 1 1 d . . . . .
N7 N 0.4852(9) 0.3754(7) -0.0460(4) 0.038(3) Uani 1 1 d D U . . .
N8 N 0.4183(10) 0.3872(12) -0.0356(8) 0.093(6) Uani 1 1 d D U . . .
N9 N 0.3490(11) 0.4042(17) -0.0263(9) 0.141(8) Uani 1 1 d D U . . .
C1 C 0.4264(10) 0.2955(12) 0.2225(7) 0.058(4) Uani 1 1 d . . . . .
C2 C 0.4304(10) 0.3757(13) 0.1906(7) 0.058(4) Uani 1 1 d . . . . .
C3 C 0.3961(13) 0.4583(13) 0.2089(9) 0.079(6) Uani 1 1 d . . . . .
H3 H 0.3975 0.5110 0.1874 0.095 Uiso 1 1 calc R U . . .
C4 C 0.3622(14) 0.4561(17) 0.2582(10) 0.094(7) Uani 1 1 d . . . . .
H4 H 0.3408 0.5090 0.2713 0.113 Uiso 1 1 calc R U . . .
C5 C 0.3575(14) 0.3782(17) 0.2908(10) 0.096(7) Uani 1 1 d . . . . .
H5 H 0.3336 0.3802 0.3249 0.115 Uiso 1 1 calc R U . . .
C6 C 0.3878(12) 0.2978(14) 0.2730(8) 0.073(5) Uani 1 1 d . . . . .
C7 C 0.3786(12) 0.2126(16) 0.3060(8) 0.077(6) Uani 1 1 d . . . . .
H7 H 0.3534 0.2287 0.3405 0.092 Uiso 1 1 calc R U . . .
C8 C 0.3436(14) 0.0604(15) 0.3046(10) 0.095(7) Uani 1 1 d . U . . .
H8A H 0.3505 0.0135 0.2765 0.115 Uiso 1 1 calc R U . . .
H8B H 0.2970 0.0430 0.3246 0.115 Uiso 1 1 calc R U . . .
C9 C 0.4310(14) 0.0729(16) 0.3515(9) 0.098(7) Uani 1 1 d . . . . .
H9A H 0.4212 0.0780 0.3919 0.117 Uiso 1 1 calc R U . . .
H9B H 0.4725 0.0251 0.3496 0.117 Uiso 1 1 calc R U . . .
C10 C 0.5248(13) 0.2026(14) 0.3798(8) 0.080(6) Uani 1 1 d . . . . .
H10A H 0.5334 0.2644 0.3692 0.096 Uiso 1 1 calc R U . . .
H10B H 0.5008 0.2028 0.4157 0.096 Uiso 1 1 calc R U . . .
C11 C 0.6061(15) 0.1588(14) 0.3918(7) 0.084(6) Uani 1 1 d . . . . .
H11A H 0.6001 0.1002 0.4089 0.101 Uiso 1 1 calc R U . . .
H11B H 0.6480 0.1932 0.4203 0.101 Uiso 1 1 calc R U . . .
C12 C 0.7168(14) 0.1433(11) 0.3358(7) 0.065(5) Uani 1 1 d . . . . .
H12 H 0.7546 0.1445 0.3730 0.078 Uiso 1 1 calc R U . . .
C13 C 0.7065(9) 0.1408(10) 0.2248(6) 0.040(3) Uani 1 1 d . . . . .
C14 C 0.7591(11) 0.1343(10) 0.2826(6) 0.051(4) Uani 1 1 d . . . . .
C15 C 0.8475(11) 0.1146(11) 0.2895(8) 0.063(5) Uani 1 1 d . . . . .
H15 H 0.8819 0.1088 0.3277 0.075 Uiso 1 1 calc R U . . .
C16 C 0.8831(12) 0.1040(12) 0.2426(10) 0.077(6) Uani 1 1 d . . . . .
H16 H 0.9429 0.0926 0.2484 0.092 Uiso 1 1 calc R U . . .
C17 C 0.8352(11) 0.1093(11) 0.1859(8) 0.063(5) Uani 1 1 d . . . . .
H17 H 0.8616 0.1019 0.1532 0.076 Uiso 1 1 calc R U . . .
C18 C 0.7480(11) 0.1257(10) 0.1779(7) 0.053(4) Uani 1 1 d . . . . .
C19 C 0.4791(13) 0.4450(12) 0.1076(8) 0.083(6) Uani 1 1 d . . . . .
H19A H 0.4237 0.4685 0.0872 0.125 Uiso 1 1 calc R U . . .
H19B H 0.5143 0.4308 0.0789 0.125 Uiso 1 1 calc R U . . .
H19C H 0.5089 0.4889 0.1352 0.125 Uiso 1 1 calc R U . . .
C20 C 0.7294(11) 0.1148(13) 0.0701(6) 0.075(6) Uani 1 1 d . . . . .
H20A H 0.7701 0.1617 0.0664 0.112 Uiso 1 1 calc R U . . .
H20B H 0.6847 0.1120 0.0344 0.112 Uiso 1 1 calc R U . . .
H20C H 0.7599 0.0586 0.0761 0.112 Uiso 1 1 calc R U . . .
C21 C 0.4429(10) 0.1595(10) -0.0112(6) 0.046(4) Uani 1 1 d . . . . .
C22 C 0.3659(10) 0.1726(10) 0.0084(6) 0.045(4) Uani 1 1 d . . . . .
C23 C 0.2835(11) 0.1533(11) -0.0260(6) 0.060(5) Uani 1 1 d . . . . .
H23 H 0.2327 0.1615 -0.0112 0.072 Uiso 1 1 calc R U . . .
C24 C 0.2807(12) 0.1210(12) -0.0841(7) 0.066(5) Uani 1 1 d . . . . .
H24 H 0.2267 0.1098 -0.1092 0.079 Uiso 1 1 calc R U . . .
C25 C 0.3565(10) 0.1055(11) -0.1045(6) 0.055(4) Uani 1 1 d . . . . .
H25 H 0.3524 0.0824 -0.1428 0.065 Uiso 1 1 calc R U . . .
C26 C 0.4392(10) 0.1231(10) -0.0696(5) 0.045(4) Uani 1 1 d . . . . .
C27 C 0.5244(10) 0.1084(9) -0.0908(5) 0.047(4) Uani 1 1 d . . . . .
H27 H 0.5626 0.0662 -0.0648 0.056 Uiso 1 1 calc R U . . .
C28 C 0.5019(11) 0.1551(11) -0.1946(6) 0.062(5) Uani 1 1 d . . . . .
H28A H 0.4452 0.1580 -0.2218 0.074 Uiso 1 1 calc R U . . .
H28B H 0.5476 0.1519 -0.2177 0.074 Uiso 1 1 calc R U . . .
C29 C 0.5158(12) 0.2357(10) -0.1511(6) 0.064(5) Uani 1 1 d . . . . .
H29A H 0.5485 0.2830 -0.1657 0.076 Uiso 1 1 calc R U . . .
H29B H 0.4601 0.2595 -0.1455 0.076 Uiso 1 1 calc R U . . .
C30 C 0.6624(11) 0.1852(12) -0.0986(7) 0.069(5) Uani 1 1 d . . . . .
H30A H 0.6910 0.1397 -0.0710 0.082 Uiso 1 1 calc R U . . .
H30B H 0.6652 0.1669 -0.1389 0.082 Uiso 1 1 calc R U . . .
C31 C 0.7078(11) 0.2740(14) -0.0843(6) 0.078(6) Uani 1 1 d . . . . .
H31A H 0.7699 0.2683 -0.0838 0.094 Uiso 1 1 calc R U . . .
H31B H 0.6832 0.3183 -0.1142 0.094 Uiso 1 1 calc R U . . .
C32 C 0.7640(12) 0.3334(13) 0.0106(7) 0.076(6) Uani 1 1 d . . . . .
H32 H 0.8146 0.3415 -0.0044 0.091 Uiso 1 1 calc R U . . .
C33 C 0.6968(11) 0.3411(11) 0.1022(6) 0.058(5) Uani 1 1 d . . . . .
C34 C 0.7662(10) 0.3572(11) 0.0731(6) 0.055(4) Uani 1 1 d . . . . .
C35 C 0.8468(13) 0.3923(12) 0.1038(7) 0.074(6) Uani 1 1 d . . . . .
H35 H 0.8924 0.4002 0.0838 0.089 Uiso 1 1 calc R U . . .
C36 C 0.8585(12) 0.4152(11) 0.1638(7) 0.065(5) Uani 1 1 d . . . . .
H36 H 0.9108 0.4410 0.1835 0.078 Uiso 1 1 calc R U . . .
C37 C 0.7924(11) 0.3994(10) 0.1936(7) 0.057(4) Uani 1 1 d . . . . .
H37 H 0.8010 0.4128 0.2341 0.068 Uiso 1 1 calc R U . . .
C38 C 0.7120(10) 0.3634(10) 0.1643(6) 0.048(4) Uani 1 1 d . . . . .
C39 C 0.3019(11) 0.2373(15) 0.0850(9) 0.097(7) Uani 1 1 d . U . . .
H39A H 0.2709 0.2798 0.0570 0.146 Uiso 1 1 calc R U . . .
H39B H 0.3176 0.2646 0.1238 0.146 Uiso 1 1 calc R U . . .
H39C H 0.2652 0.1862 0.0871 0.146 Uiso 1 1 calc R U . . .
C40 C 0.6540(11) 0.3592(11) 0.2537(5) 0.058(5) Uani 1 1 d . . . . .
H40A H 0.7117 0.3422 0.2742 0.087 Uiso 1 1 calc R U . . .
H40B H 0.6112 0.3252 0.2690 0.087 Uiso 1 1 calc R U . . .
H40C H 0.6453 0.4219 0.2598 0.087 Uiso 1 1 calc R U . . .
C41 C 0.4943(9) 0.0057(11) 0.1698(6) 0.042(4) Uani 1 1 d . . . . .
Cl1A Cl 1.0018(13) 0.1278(14) 0.0202(7) 0.164(9) Uani 0.444(15) 1 d . U P A 1
Cl1B Cl 0.1402(12) 0.2051(13) 0.2484(10) 0.219(10) Uani 0.556(15) 1 d . U P A 2
O11 O 0.5561(10) 0.4522(12) 0.4028(10) 0.170(8) Uani 1 1 d . U . . .
H11C H 0.5455 0.5049 0.4135 0.203 Uiso 1 1 d R U . . .
H11D H 0.5454 0.4161 0.4292 0.203 Uiso 1 1 d R U . . .

loop_
_atom_site_aniso_label
_atom_site_aniso_U_11
_atom_site_aniso_U_22
_atom_site_aniso_U_33
_atom_site_aniso_U_23
_atom_site_aniso_U_13
_atom_site_aniso_U_12
Dy1 0.0477(4) 0.0565(5) 0.0241(3) 0.0024(4) -0.0020(3) -0.0055(4)
Zn1 0.0734(13) 0.0601(12) 0.0232(8) -0.0033(8) 0.0034(8) -0.0045(10)
Zn2 0.0682(12) 0.0644(12) 0.0236(8) 0.0041(9) 0.0028(8) -0.0331(11)
O1 0.054(6) 0.062(7) 0.039(5) 0.003(5) 0.015(5) 0.017(6)
O2 0.058(7) 0.066(7) 0.022(5) -0.004(5) -0.006(5) 0.002(6)
O3 0.062(7) 0.052(7) 0.056(7) 0.011(6) -0.009(6) -0.006(6)
O4 0.049(6) 0.078(8) 0.032(5) -0.006(5) 0.003(5) -0.011(6)
O5 0.054(6) 0.065(7) 0.013(4) 0.001(4) -0.003(4) -0.017(5)
O6 0.063(7) 0.078(8) 0.021(5) -0.004(5) -0.006(5) -0.030(6)
O7 0.048(6) 0.068(7) 0.025(5) -0.001(5) 0.000(4) -0.003(6)
O8 0.068(7) 0.075(8) 0.027(5) -0.004(5) 0.006(5) -0.010(6)
O9 0.068(7) 0.068(7) 0.023(5) -0.003(5) 0.013(5) -0.005(6)
O10 0.051(6) 0.054(6) 0.031(5) 0.008(5) 0.006(4) -0.004(5)
N1 0.074(11) 0.125(16) 0.088(12) -0.027(12) 0.038(10) 0.002(11)
N2 0.068(10) 0.092(12) 0.060(9) -0.015(9) 0.011(8) 0.007(9)
N3 0.095(12) 0.065(10) 0.019(6) 0.003(6) -0.009(7) -0.010(9)
N4 0.066(9) 0.072(10) 0.024(6) 0.006(6) -0.004(6) -0.038(7)
N5 0.076(10) 0.104(12) 0.029(7) -0.019(8) 0.012(7) -0.028(9)
N6 0.082(10) 0.045(8) 0.015(6) -0.002(5) 0.000(6) -0.018(7)
N7 0.067(7) 0.031(6) 0.013(5) 0.003(4) -0.001(5) 0.000(5)
N8 0.109(10) 0.085(9) 0.073(8) 0.004(7) -0.013(8) -0.007(8)
N9 0.139(15) 0.165(16) 0.110(13) -0.007(12) 0.004(12) -0.019(14)
C1 0.058(10) 0.063(11) 0.042(9) 0.001(9) -0.015(8) -0.002(10)
C2 0.037(9) 0.083(14) 0.048(10) -0.003(10) 0.000(8) -0.014(9)
C3 0.077(14) 0.071(14) 0.078(14) -0.014(11) -0.012(11) -0.003(11)
C4 0.097(17) 0.098(19) 0.089(17) -0.002(14) 0.022(13) 0.029(14)
C5 0.099(17) 0.111(19) 0.083(15) -0.038(14) 0.029(13) 0.018(15)
C6 0.083(13) 0.084(14) 0.053(11) -0.019(11) 0.015(9) 0.016(12)
C7 0.069(12) 0.119(17) 0.056(11) 0.000(13) 0.047(10) -0.006(14)
C8 0.095(10) 0.101(10) 0.093(10) 0.004(8) 0.026(8) -0.009(8)
C9 0.095(17) 0.13(2) 0.080(14) 0.030(14) 0.038(12) 0.000(15)
C10 0.086(14) 0.082(15) 0.077(13) -0.034(12) 0.027(11) 0.004(13)
C11 0.135(19) 0.093(15) 0.022(8) -0.004(9) 0.012(10) -0.010(14)
C12 0.088(14) 0.051(11) 0.040(10) 0.007(8) -0.020(10) 0.012(11)
C13 0.042(9) 0.048(9) 0.028(7) 0.005(7) 0.003(7) -0.008(7)
C14 0.070(12) 0.046(10) 0.027(8) -0.001(7) -0.009(7) 0.005(8)
C15 0.059(12) 0.053(11) 0.059(11) 0.006(9) -0.026(9) 0.002(9)
C16 0.059(12) 0.071(14) 0.091(15) 0.004(12) -0.008(12) 0.015(10)
C17 0.051(11) 0.066(12) 0.068(12) -0.008(9) 0.001(9) 0.015(9)
C18 0.062(11) 0.048(10) 0.045(9) 0.009(8) 0.005(8) 0.002(8)
C19 0.114(17) 0.059(12) 0.067(12) 0.018(10) -0.003(11) -0.015(11)
C20 0.077(13) 0.125(17) 0.032(8) -0.003(10) 0.035(8) -0.007(12)
C21 0.055(10) 0.052(10) 0.027(7) 0.017(7) -0.001(7) -0.010(8)
C22 0.049(9) 0.062(10) 0.021(7) 0.006(7) -0.001(7) -0.007(8)
C23 0.055(10) 0.083(13) 0.040(9) 0.004(9) 0.006(8) 0.004(9)
C24 0.063(12) 0.083(13) 0.044(10) 0.005(9) -0.006(9) -0.015(10)
C25 0.056(10) 0.077(12) 0.024(7) 0.007(7) -0.006(7) -0.024(9)
C26 0.051(9) 0.063(10) 0.019(7) 0.004(7) 0.005(6) -0.006(8)
C27 0.066(11) 0.045(9) 0.021(7) -0.001(6) -0.012(7) -0.018(8)
C28 0.093(13) 0.079(12) 0.016(7) 0.001(8) 0.014(8) -0.038(10)
C29 0.104(14) 0.055(11) 0.028(8) 0.005(7) 0.005(8) -0.030(10)
C30 0.078(13) 0.096(15) 0.032(8) -0.008(9) 0.010(8) -0.034(11)
C31 0.072(12) 0.136(18) 0.036(9) -0.016(10) 0.033(8) -0.037(13)
C32 0.082(13) 0.119(17) 0.031(9) -0.007(10) 0.022(9) -0.046(12)
C33 0.070(12) 0.068(12) 0.032(8) 0.012(8) 0.000(8) -0.024(10)
C34 0.058(10) 0.071(11) 0.033(8) -0.005(8) 0.003(7) -0.034(9)
C35 0.094(14) 0.095(15) 0.032(9) -0.007(9) 0.006(9) -0.019(12)
C36 0.084(13) 0.063(12) 0.039(9) -0.008(8) -0.009(9) -0.019(10)
C37 0.065(11) 0.047(10) 0.048(10) -0.002(8) -0.011(9) -0.003(9)
C38 0.057(10) 0.051(10) 0.028(8) 0.001(7) -0.007(7) -0.011(8)
C39 0.058(10) 0.144(16) 0.094(12) -0.039(12) 0.026(10) -0.006(11)
C40 0.082(12) 0.061(11) 0.020(7) -0.008(7) -0.015(7) -0.001(9)
C41 0.038(8) 0.064(11) 0.025(7) 0.003(8) 0.006(6) -0.007(8)
Cl1A 0.191(15) 0.205(16) 0.110(11) 0.035(10) 0.065(10) -0.045(12)
Cl1B 0.179(14) 0.208(15) 0.297(18) -0.069(13) 0.113(12) 0.017(11)
O11 0.096(11) 0.136(13) 0.269(17) 0.021(13) 0.019(11) -0.047(10)

loop_
_atom_type_symbol
_atom_type_description
_atom_type_scat_dispersion_real
_atom_type_scat_dispersion_imag
_atom_type_scat_source
C C 0.0033 0.0016 'International Tables Vol C Tables 4.2.6.8 and 6.1.1.4'
H H 0.0000 0.0000 'International Tables Vol C Tables 4.2.6.8 and 6.1.1.4'
Cl Cl 0.1484 0.1585 'International Tables Vol C Tables 4.2.6.8 and 6.1.1.4'
Dy Dy -0.1892 4.4098 'International Tables Vol C Tables 4.2.6.8 and 6.1.1.4'
N N 0.0061 0.0033 'International Tables Vol C Tables 4.2.6.8 and 6.1.1.4'
O O 0.0106 0.0060 'International Tables Vol C Tables 4.2.6.8 and 6.1.1.4'
Zn Zn 0.2839 1.4301 'International Tables Vol C Tables 4.2.6.8 and 6.1.1.4'

loop_
_geom_angle_atom_site_label_1
_geom_angle_atom_site_label_2
_geom_angle_atom_site_label_3
_geom_angle
_geom_angle_site_symmetry_1
_geom_angle_site_symmetry_3
O2 Dy1 O5 136.4(3) . .
O2 Dy1 O10 75.9(3) . .
O5 Dy1 O10 84.0(3) . .
O2 Dy1 O6 109.4(3) . .
O5 Dy1 O6 67.3(3) . .
O10 Dy1 O6 143.6(3) . .
O2 Dy1 O1 69.4(3) . .
O5 Dy1 O1 142.9(3) . .
O10 Dy1 O1 77.8(4) . .
O6 Dy1 O1 138.5(4) . .
O2 Dy1 O7 140.8(3) . .
O5 Dy1 O7 64.3(3) . .
O10 Dy1 O7 74.4(3) . .
O6 Dy1 O7 109.8(3) . .
O1 Dy1 O7 79.7(3) . .
O2 Dy1 O3 112.6(3) . .
O5 Dy1 O3 109.6(3) . .
O10 Dy1 O3 131.8(3) . .
O6 Dy1 O3 80.9(4) . .
O1 Dy1 O3 63.5(4) . .
O7 Dy1 O3 71.5(3) . .
O2 Dy1 O4 60.5(3) . .
O5 Dy1 O4 79.2(3) . .
O10 Dy1 O4 83.1(3) . .
O6 Dy1 O4 70.2(4) . .
O1 Dy1 O4 129.3(3) . .
O7 Dy1 O4 138.4(3) . .
O3 Dy1 O4 143.9(3) . .
O2 Dy1 O8 66.4(3) . .
O5 Dy1 O8 127.8(3) . .
O10 Dy1 O8 141.8(3) . .
O6 Dy1 O8 60.4(3) . .
O1 Dy1 O8 83.7(3) . .
O7 Dy1 O8 134.6(3) . .
O3 Dy1 O8 63.2(3) . .
O4 Dy1 O8 83.4(3) . .
O2 Dy1 Zn1 36.0(3) . .
O5 Dy1 Zn1 147.6(2) . .
O10 Dy1 Zn1 63.6(2) . .
O6 Dy1 Zn1 139.8(2) . .
O1 Dy1 Zn1 36.0(2) . .
O7 Dy1 Zn1 106.5(2) . .
O3 Dy1 Zn1 94.9(2) . .
O4 Dy1 Zn1 93.5(2) . .
O8 Dy1 Zn1 81.8(2) . .
O2 Dy1 Zn2 135.9(3) . .
O5 Dy1 Zn2 33.6(2) . .
O10 Dy1 Zn2 117.0(2) . .
O6 Dy1 Zn2 35.0(2) . .
O1 Dy1 Zn2 151.3(2) . .
O7 Dy1 Zn2 81.1(2) . .
O3 Dy1 Zn2 90.1(2) . .
O4 Dy1 Zn2 78.7(2) . .
O8 Dy1 Zn2 94.8(2) . .
Zn1 Dy1 Zn2 171.89(5) . .
O9 Zn1 O1 101.8(4) . .
O9 Zn1 O2 93.4(4) . .
O1 Zn1 O2 81.0(4) . .
O9 Zn1 N3 121.5(5) . .
O1 Zn1 N3 135.4(5) . .
O2 Zn1 N3 85.9(5) . .
O9 Zn1 N2 107.8(5) . .
O1 Zn1 N2 94.9(5) . .
O2 Zn1 N2 158.8(5) . .
N3 Zn1 N2 82.5(6) . .
O9 Zn1 Dy1 87.3(3) . .
O1 Zn1 Dy1 42.5(3) . .
O2 Zn1 Dy1 41.6(3) . .
N3 Zn1 Dy1 123.7(4) . .
N2 Zn1 Dy1 137.4(4) . .
N5 Zn2 N7 117.5(6) . .
N5 Zn2 O5 131.0(5) . .
N7 Zn2 O5 111.5(5) . .
N5 Zn2 O6 87.5(4) . .
N7 Zn2 O6 110.4(4) . .
O5 Zn2 O6 77.7(4) . .
N5 Zn2 N4 81.1(5) . .
N7 Zn2 N4 100.9(4) . .
O5 Zn2 N4 87.8(4) . .
O6 Zn2 N4 148.5(5) . .
N5 Zn2 Dy1 120.2(4) . .
N7 Zn2 Dy1 108.8(3) . .
O5 Zn2 Dy1 39.0(2) . .
O6 Zn2 Dy1 40.3(3) . .
N4 Zn2 Dy1 125.4(3) . .
C1 O1 Zn1 119.7(8) . .
C1 O1 Dy1 127.1(9) . .
Zn1 O1 Dy1 101.4(4) . .
C13 O2 Zn1 127.9(8) . .
C13 O2 Dy1 129.5(8) . .
Zn1 O2 Dy1 102.4(4) . .
C2 O3 C19 117.6(14) . .
C2 O3 Dy1 117.0(10) . .
C19 O3 Dy1 123.3(11) . .
C18 O4 C20 112.6(12) . .
C18 O4 Dy1 116.5(9) . .
C20 O4 Dy1 129.3(9) . .
C21 O5 Zn2 108.2(7) . .
C21 O5 Dy1 124.7(9) . .
Zn2 O5 Dy1 107.4(4) . .
C33 O6 Zn2 127.6(9) . .
C33 O6 Dy1 125.2(8) . .
Zn2 O6 Dy1 104.7(4) . .
C22 O7 C39 115.7(12) . .
C22 O7 Dy1 115.9(8) . .
C39 O7 Dy1 128.4(9) . .
C38 O8 C40 117.9(11) . .
C38 O8 Dy1 111.6(8) . .
C40 O8 Dy1 126.0(9) . .
C41 O9 Zn1 121.0(10) . .
C41 O10 Dy1 139.6(9) . .
C7 N1 C8 104.8(16) . .
C7 N1 H1A 110.3 . .
C8 N1 H1A 111.3 . .
C7 N2 C9 107.5(15) . .
C7 N2 C10 115.0(15) . .
C9 N2 C10 108.3(15) . .
C7 N2 Zn1 112.2(10) . .
C9 N2 Zn1 110.8(12) . .
C10 N2 Zn1 103.0(11) . .
C12 N3 C11 121.1(15) . .
C12 N3 Zn1 127.2(12) . .
C11 N3 Zn1 111.5(13) . .
C27 N4 C30 111.9(13) . .
C27 N4 C29 102.0(10) . .
C30 N4 C29 108.7(12) . .
C27 N4 Zn2 115.5(8) . .
C30 N4 Zn2 104.7(8) . .
C29 N4 Zn2 114.1(10) . .
C32 N5 C31 114.7(14) . .
C32 N5 Zn2 130.9(11) . .
C31 N5 Zn2 114.4(10) . .
C41 N6 C27 124.5(12) 3_655 .
C41 N6 C28 123.5(11) 3_655 .
C27 N6 C28 111.5(11) . .
N8 N7 Zn2 129.1(13) . .
N7 N8 N9 176(3) . .
O1 C1 C2 117.3(15) . .
O1 C1 C6 124.2(16) . .
C2 C1 C6 118.4(17) . .
C1 C2 O3 114.1(16) . .
C1 C2 C3 121.2(17) . .
O3 C2 C3 124.7(17) . .
C4 C3 C2 117(2) . .
C4 C3 H3 121.4 . .
C2 C3 H3 121.4 . .
C3 C4 C5 123(2) . .
C3 C4 H4 118.5 . .
C5 C4 H4 118.5 . .
C4 C5 C6 121(2) . .
C4 C5 H5 119.7 . .
C6 C5 H5 119.7 . .
C1 C6 C5 119(2) . .
C1 C6 C7 119.5(16) . .
C5 C6 C7 121.0(18) . .
N1 C7 N2 102.5(17) . .
N1 C7 C6 114.5(16) . .
N2 C7 C6 118.3(15) . .
N1 C7 H7 107.0 . .
N2 C7 H7 107.0 . .
C6 C7 H7 107.0 . .
N1 C8 C9 108.7(17) . .
N1 C8 H8A 109.9 . .
C9 C8 H8A 109.9 . .
N1 C8 H8B 109.9 . .
C9 C8 H8B 109.9 . .
H8A C8 H8B 108.3 . .
N2 C9 C8 98.5(16) . .
N2 C9 H9A 112.1 . .
C8 C9 H9A 112.1 . .
N2 C9 H9B 112.1 . .
C8 C9 H9B 112.1 . .
H9A C9 H9B 109.7 . .
C11 C10 N2 112.7(15) . .
C11 C10 H10A 109.0 . .
N2 C10 H10A 109.0 . .
C11 C10 H10B 109.0 . .
N2 C10 H10B 109.0 . .
H10A C10 H10B 107.8 . .
C10 C11 N3 108.6(15) . .
C10 C11 H11A 110.0 . .
N3 C11 H11A 110.0 . .
C10 C11 H11B 110.0 . .
N3 C11 H11B 110.0 . .
H11A C11 H11B 108.3 . .
N3 C12 C14 127.8(15) . .
N3 C12 H12 116.1 . .
C14 C12 H12 116.1 . .
O2 C13 C18 118.3(12) . .
O2 C13 C14 125.5(13) . .
C18 C13 C14 116.2(14) . .
C13 C14 C15 119.6(15) . .
C13 C14 C12 119.0(15) . .
C15 C14 C12 121.3(14) . .
C16 C15 C14 120.7(16) . .
C16 C15 H15 119.6 . .
C14 C15 H15 119.6 . .
C17 C16 C15 121.9(18) . .
C17 C16 H16 119.0 . .
C15 C16 H16 119.0 . .
C16 C17 C18 118.6(17) . .
C16 C17 H17 120.7 . .
C18 C17 H17 120.7 . .
C17 C18 C13 122.8(15) . .
C17 C18 O4 126.6(15) . .
C13 C18 O4 110.5(13) . .
O3 C19 H19A 109.5 . .
O3 C19 H19B 109.5 . .
H19A C19 H19B 109.5 . .
O3 C19 H19C 109.5 . .
H19A C19 H19C 109.5 . .
H19B C19 H19C 109.5 . .
O4 C20 H20A 109.5 . .
O4 C20 H20B 109.5 . .
H20A C20 H20B 109.5 . .
O4 C20 H20C 109.5 . .
H20A C20 H20C 109.5 . .
H20B C20 H20C 109.5 . .
O5 C21 C22 119.4(13) . .
O5 C21 C26 121.5(14) . .
C22 C21 C26 119.1(13) . .
C21 C22 O7 113.3(12) . .
C21 C22 C23 123.5(13) . .
O7 C22 C23 123.2(14) . .
C22 C23 C24 116.8(15) . .
C22 C23 H23 121.6 . .
C24 C23 H23 121.6 . .
C25 C24 C23 121.0(15) . .
C25 C24 H24 119.5 . .
C23 C24 H24 119.5 . .
C24 C25 C26 122.2(14) . .
C24 C25 H25 118.9 . .
C26 C25 H25 118.9 . .
C25 C26 C21 117.4(14) . .
C25 C26 C27 123.8(12) . .
C21 C26 C27 118.8(12) . .
N6 C27 N4 103.4(10) . .
N6 C27 C26 110.6(11) . .
N4 C27 C26 108.7(12) . .
N6 C27 H27 111.3 . .
N4 C27 H27 111.3 . .
C26 C27 H27 111.3 . .
N6 C28 C29 101.7(10) . .
N6 C28 H28A 111.4 . .
C29 C28 H28A 111.4 . .
N6 C28 H28B 111.4 . .
C29 C28 H28B 111.4 . .
H28A C28 H28B 109.3 . .
N4 C29 C28 103.6(12) . .
N4 C29 H29A 111.0 . .
C28 C29 H29A 111.0 . .
N4 C29 H29B 111.0 . .
C28 C29 H29B 111.0 . .
H29A C29 H29B 109.0 . .
C31 C30 N4 108.1(14) . .
C31 C30 H30A 110.1 . .
N4 C30 H30A 110.1 . .
C31 C30 H30B 110.1 . .
N4 C30 H30B 110.1 . .
H30A C30 H30B 108.4 . .
N5 C31 C30 107.0(13) . .
N5 C31 H31A 110.3 . .
C30 C31 H31A 110.3 . .
N5 C31 H31B 110.3 . .
C30 C31 H31B 110.3 . .
H31A C31 H31B 108.6 . .
N5 C32 C34 123.2(15) . .
N5 C32 H32 118.4 . .
C34 C32 H32 118.4 . .
O6 C33 C34 124.8(13) . .
O6 C33 C38 118.9(14) . .
C34 C33 C38 116.3(14) . .
C33 C34 C35 121.7(14) . .
C33 C34 C32 123.6(14) . .
C35 C34 C32 114.5(14) . .
C36 C35 C34 120.5(17) . .
C36 C35 H35 119.8 . .
C34 C35 H35 119.8 . .
C37 C36 C35 119.3(16) . .
C37 C36 H36 120.4 . .
C35 C36 H36 120.4 . .
C36 C37 C38 121.4(15) . .
C36 C37 H37 119.3 . .
C38 C37 H37 119.3 . .
O8 C38 C37 125.8(13) . .
O8 C38 C33 113.3(12) . .
C37 C38 C33 120.8(15) . .
O7 C39 H39A 109.5 . .
O7 C39 H39B 109.5 . .
H39A C39 H39B 109.5 . .
O7 C39 H39C 109.5 . .
H39A C39 H39C 109.5 . .
H39B C39 H39C 109.5 . .
O8 C40 H40A 109.5 . .
O8 C40 H40B 109.5 . .
H40A C40 H40B 109.5 . .
O8 C40 H40C 109.5 . .
H40A C40 H40C 109.5 . .
H40B C40 H40C 109.5 . .
O10 C41 O9 124.6(14) . .
O10 C41 N6 119.9(12) . 3_655
O9 C41 N6 115.5(13) . 3_655
H11C O11 H11D 107.8 . .

loop_
_geom_bond_atom_site_label_1
_geom_bond_atom_site_label_2
_geom_bond_distance
_geom_bond_site_symmetry_2
Dy1 O2 2.292(9) .
Dy1 O5 2.303(8) .
Dy1 O10 2.306(10) .
Dy1 O6 2.332(10) .
Dy1 O1 2.325(9) .
Dy1 O7 2.568(9) .
Dy1 O3 2.600(11) .
Dy1 O4 2.631(10) .
Dy1 O8 2.768(10) .
Dy1 Zn1 3.3696(18) .
Dy1 Zn2 3.4896(17) .
Zn1 O9 1.979(10) .
Zn1 O1 2.021(10) .
Zn1 O2 2.028(10) .
Zn1 N3 2.062(13) .
Zn1 N2 2.099(14) .
Zn2 N5 1.969(14) .
Zn2 N7 1.984(12) .
Zn2 O5 2.022(9) .
Zn2 O6 2.071(8) .
Zn2 N4 2.226(12) .
O1 C1 1.358(18) .
O2 C13 1.303(16) .
O3 C2 1.391(18) .
O3 C19 1.432(18) .
O4 C18 1.411(16) .
O4 C20 1.502(16) .
O5 C21 1.348(15) .
O6 C33 1.303(17) .
O7 C22 1.407(15) .
O7 C39 1.415(18) .
O8 C38 1.350(17) .
O8 C40 1.447(15) .
O9 C41 1.299(15) .
O10 C41 1.254(15) .
N1 C7 1.44(2) .
N1 C8 1.51(2) .
N1 H1A 0.8902 .
N2 C7 1.49(2) .
N2 C9 1.48(2) .
N2 C10 1.52(2) .
N3 C12 1.25(2) .
N3 C11 1.46(2) .
N4 C27 1.476(17) .
N4 C30 1.51(2) .
N4 C29 1.526(17) .
N5 C32 1.312(19) .
N5 C31 1.465(17) .
N6 C41 1.317(18) 3_655
N6 C27 1.456(15) .
N6 C28 1.480(17) .
N7 N8 1.130(8) .
N8 N9 1.170(8) .
C1 C2 1.41(2) .
C1 C6 1.41(2) .
C2 C3 1.44(2) .
C3 C4 1.34(3) .
C3 H3 0.9300 .
C4 C5 1.39(3) .
C4 H4 0.9300 .
C5 C6 1.38(2) .
C5 H5 0.9300 .
C6 C7 1.50(3) .
C7 H7 0.9800 .
C8 C9 1.56(3) .
C8 H8A 0.9700 .
C8 H8B 0.9700 .
C9 H9A 0.9700 .
C9 H9B 0.9700 .
C10 C11 1.40(2) .
C10 H10A 0.9700 .
C10 H10B 0.9700 .
C11 H11A 0.9700 .
C11 H11B 0.9700 .
C12 C14 1.50(2) .
C12 H12 0.9300 .
C13 C18 1.379(19) .
C13 C14 1.406(17) .
C14 C15 1.39(2) .
C15 C16 1.31(2) .
C15 H15 0.9300 .
C16 C17 1.36(2) .
C16 H16 0.9300 .
C17 C18 1.36(2) .
C17 H17 0.9300 .
C19 H19A 0.9600 .
C19 H19B 0.9600 .
C19 H19C 0.9600 .
C20 H20A 0.9600 .
C20 H20B 0.9600 .
C20 H20C 0.9600 .
C21 C22 1.38(2) .
C21 C26 1.429(18) .
C22 C23 1.39(2) .
C23 C24 1.41(2) .
C23 H23 0.9300 .
C24 C25 1.38(2) .
C24 H24 0.9300 .
C25 C26 1.394(19) .
C25 H25 0.9300 .
C26 C27 1.52(2) .
C27 H27 0.9800 .
C28 C29 1.55(2) .
C28 H28A 0.9700 .
C28 H28B 0.9700 .
C29 H29A 0.9700 .
C29 H29B 0.9700 .
C30 C31 1.51(2) .
C30 H30A 0.9700 .
C30 H30B 0.9700 .
C31 H31A 0.9700 .
C31 H31B 0.9700 .
C32 C34 1.47(2) .
C32 H32 0.9300 .
C33 C34 1.40(2) .
C33 C38 1.429(19) .
C34 C35 1.41(2) .
C35 C36 1.39(2) .
C35 H35 0.9300 .
C36 C37 1.37(2) .
C36 H36 0.9300 .
C37 C38 1.40(2) .
C37 H37 0.9300 .
C39 H39A 0.9600 .
C39 H39B 0.9600 .
C39 H39C 0.9600 .
C40 H40A 0.9600 .
C40 H40B 0.9600 .
C40 H40C 0.9600 .
C41 N6 1.317(18) 3_655
O11 H11C 0.8500 .
O11 H11D 0.8500 .

loop_
_geom_hbond_atom_site_label_D
_geom_hbond_atom_site_label_H
_geom_hbond_atom_site_label_A
_geom_hbond_distance_DH
_geom_hbond_distance_HA
_geom_hbond_distance_DA
_geom_hbond_angle_DHA
_geom_hbond_site_symmetry_A
O11 H11D Cl1A 0.85 2.41 3.20(3) 156.4 4_566
O11 H11C Cl1A 0.85 2.58 3.38(3) 157.3 2_655
N1 H1A O1 0.89 2.60 3.162(19) 122.1 .

loop_
_geom_torsion_atom_site_label_1
_geom_torsion_atom_site_label_2
_geom_torsion_atom_site_label_3
_geom_torsion_atom_site_label_4
_geom_torsion
_geom_torsion_site_symmetry_1
_geom_torsion_site_symmetry_4
Zn1 O1 C1 C2 138.8(11) . .
Dy1 O1 C1 C2 2.8(18) . .
Zn1 O1 C1 C6 -38.8(19) . .
Dy1 O1 C1 C6 -174.8(12) . .
O1 C1 C2 O3 5.6(19) . .
C6 C1 C2 O3 -176.6(13) . .
O1 C1 C2 C3 -177.8(13) . .
C6 C1 C2 C3 0(2) . .
C19 O3 C2 C1 -174.4(13) . .
Dy1 O3 C2 C1 -10.3(15) . .
C19 O3 C2 C3 9(2) . .
Dy1 O3 C2 C3 173.2(12) . .
C1 C2 C3 C4 2(3) . .
O3 C2 C3 C4 177.8(16) . .
C2 C3 C4 C5 -1(3) . .
C3 C4 C5 C6 0(4) . .
O1 C1 C6 C5 175.9(16) . .
C2 C1 C6 C5 -2(3) . .
O1 C1 C6 C7 -5(3) . .
C2 C1 C6 C7 176.9(15) . .
C4 C5 C6 C1 2(3) . .
C4 C5 C6 C7 -177(2) . .
C8 N1 C7 N2 32.9(16) . .
C8 N1 C7 C6 162.3(15) . .
C9 N2 C7 N1 -44.7(17) . .
C10 N2 C7 N1 -165.5(15) . .
Zn1 N2 C7 N1 77.3(14) . .
C9 N2 C7 C6 -171.7(16) . .
C10 N2 C7 C6 68(2) . .
Zn1 N2 C7 C6 -49.6(19) . .
C1 C6 C7 N1 -65(2) . .
C5 C6 C7 N1 114(2) . .
C1 C6 C7 N2 56(2) . .
C5 C6 C7 N2 -124.9(19) . .
C7 N1 C8 C9 -12(2) . .
C7 N2 C9 C8 34.7(18) . .
C10 N2 C9 C8 159.6(15) . .
Zn1 N2 C9 C8 -88.2(15) . .
N1 C8 C9 N2 -14(2) . .
C7 N2 C10 C11 -167.8(16) . .
C9 N2 C10 C11 72(2) . .
Zn1 N2 C10 C11 -45.5(19) . .
N2 C10 C11 N3 52(2) . .
C12 N3 C11 C10 154.0(18) . .
Zn1 N3 C11 C10 -31.1(19) . .
C11 N3 C12 C14 -179.3(16) . .
Zn1 N3 C12 C14 7(3) . .
Zn1 O2 C13 C18 152.9(10) . .
Dy1 O2 C13 C18 -20(2) . .
Zn1 O2 C13 C14 -27(2) . .
Dy1 O2 C13 C14 160.0(11) . .
O2 C13 C14 C15 -179.4(14) . .
C18 C13 C14 C15 1(2) . .
O2 C13 C14 C12 4(2) . .
C18 C13 C14 C12 -175.6(14) . .
N3 C12 C14 C13 6(3) . .
N3 C12 C14 C15 -170.1(18) . .
C13 C14 C15 C16 2(3) . .
C12 C14 C15 C16 177.8(17) . .
C14 C15 C16 C17 -2(3) . .
C15 C16 C17 C18 0(3) . .
C16 C17 C18 C13 3(3) . .
C16 C17 C18 O4 179.7(15) . .
O2 C13 C18 C17 177.3(15) . .
C14 C13 C18 C17 -3(2) . .
O2 C13 C18 O4 0(2) . .
C14 C13 C18 O4 179.8(12) . .
C20 O4 C18 C17 5(2) . .
Dy1 O4 C18 C17 -162.1(14) . .
C20 O4 C18 C13 -178.0(13) . .
Dy1 O4 C18 C13 15.2(15) . .
Zn2 O5 C21 C22 -114.7(12) . .
Dy1 O5 C21 C22 12.9(18) . .
Zn2 O5 C21 C26 65.3(15) . .
Dy1 O5 C21 C26 -167.0(10) . .
O5 C21 C22 O7 0.7(19) . .
C26 C21 C22 O7 -179.4(12) . .
O5 C21 C22 C23 179.2(14) . .
C26 C21 C22 C23 -1(2) . .
C39 O7 C22 C21 170.6(15) . .
Dy1 O7 C22 C21 -11.5(15) . .
C39 O7 C22 C23 -8(2) . .
Dy1 O7 C22 C23 169.9(12) . .
C21 C22 C23 C24 -2(2) . .
O7 C22 C23 C24 176.8(14) . .
C22 C23 C24 C25 3(3) . .
C23 C24 C25 C26 -2(3) . .
C24 C25 C26 C21 -1(2) . .
C24 C25 C26 C27 -178.9(15) . .
O5 C21 C26 C25 -178.1(13) . .
C22 C21 C26 C25 2(2) . .
O5 C21 C26 C27 0(2) . .
C22 C21 C26 C27 -179.7(13) . .
C41 N6 C27 N4 148.3(14) 3_655 .
C28 N6 C27 N4 -24.2(16) . .
C41 N6 C27 C26 -95.5(17) 3_655 .
C28 N6 C27 C26 92.1(15) . .
C30 N4 C27 N6 -76.6(13) . .
C29 N4 C27 N6 39.4(15) . .
Zn2 N4 C27 N6 163.8(9) . .
C30 N4 C27 C26 165.8(10) . .
C29 N4 C27 C26 -78.1(13) . .
Zn2 N4 C27 C26 46.2(12) . .
C25 C26 C27 N6 3(2) . .
C21 C26 C27 N6 -175.0(12) . .
C25 C26 C27 N4 116.1(15) . .
C21 C26 C27 N4 -62.1(16) . .
C41 N6 C28 C29 -174.1(14) 3_655 .
C27 N6 C28 C29 -1.6(17) . .
C27 N4 C29 C28 -41.0(15) . .
C30 N4 C29 C28 77.4(15) . .
Zn2 N4 C29 C28 -166.2(9) . .
N6 C28 C29 N4 25.9(16) . .
C27 N4 C30 C31 -165.3(11) . .
C29 N4 C30 C31 82.8(14) . .
Zn2 N4 C30 C31 -39.5(13) . .
C32 N5 C31 C30 136.3(17) . .
Zn2 N5 C31 C30 -43.8(18) . .
N4 C30 C31 N5 54.7(17) . .
C31 N5 C32 C34 -174.7(17) . .
Zn2 N5 C32 C34 5(3) . .
Zn2 O6 C33 C34 -13(2) . .
Dy1 O6 C33 C34 146.8(13) . .
Zn2 O6 C33 C38 169.9(11) . .
Dy1 O6 C33 C38 -31(2) . .
O6 C33 C34 C35 -176.6(16) . .
C38 C33 C34 C35 1(3) . .
O6 C33 C34 C32 -1(3) . .
C38 C33 C34 C32 176.2(16) . .
N5 C32 C34 C33 6(3) . .
N5 C32 C34 C35 -178.8(18) . .
C33 C34 C35 C36 -2(3) . .
C32 C34 C35 C36 -178.2(17) . .
C34 C35 C36 C37 3(3) . .
C35 C36 C37 C38 -2(3) . .
C40 O8 C38 C37 2(2) . .
Dy1 O8 C38 C37 -155.6(13) . .
C40 O8 C38 C33 178.3(13) . .
Dy1 O8 C38 C33 20.8(16) . .
C36 C37 C38 O8 176.9(15) . .
C36 C37 C38 C33 1(2) . .
O6 C33 C38 O8 1(2) . .
C34 C33 C38 O8 -176.6(14) . .
O6 C33 C38 C37 177.6(14) . .
C34 C33 C38 C37 0(2) . .
Dy1 O10 C41 O9 30(2) . .
Dy1 O10 C41 N6 -150.0(11) . 3_655
Zn1 O9 C41 O10 -16.7(19) . .
Zn1 O9 C41 N6 163.3(10) . 3_655
